data_7248961
loop_
_publ_author_name
'Pr\;etka, Dominika'
'Marcinkowski, Dawid'
'Siwiak, Agnieszka'
'Kubicki, Maciej'
'Consiglio, Giuseppe'
'Patroniak, Violetta'
'Gorczy\'nski, Adam'

_publ_section_title
;
 Crystal engineering of monometallic lanthanide(iii) supramolecular
 systems within the N3-tridentate hydrazone Schiff-base ligand
;
_journal_issue 31
_journal_name_full CrystEngComm
_journal_page_first 4167
_journal_page_last 4180
_journal_paper_doi 10.1039/D4CE00450G
_journal_volume 26
_journal_year 2024
_chemical_formula_moiety 'C11 H15 N8 O10 Sm, C H4 O'
_chemical_formula_sum 'C12 H19 N8 O11 Sm'
_chemical_formula_weight 601.70
_space_group_crystal_system triclinic
_space_group_IT_number 2
_space_group_name_Hall '-P 1'
_space_group_name_H-M_alt 'P -1'
_atom_sites_solution_hydrogens mixed
_audit_creation_method SHELXL-2014/7
_audit_update_record
;
2015-11-06 deposited with the CCDC.	2024-07-03 downloaded from the CCDC.
;
_cell_angle_alpha 96.710(3)
_cell_angle_beta 98.034(3)
_cell_angle_gamma 100.381(4)
_cell_formula_units_Z 2
_cell_length_a 8.1537(3)
_cell_length_b 10.4239(4)
_cell_length_c 12.3673(3)
_cell_measurement_reflns_used 3914
_cell_measurement_temperature 120(1)
_cell_measurement_theta_max 28.0120
_cell_measurement_theta_min 3.3150
_cell_volume 1012.84(6)
_computing_cell_refinement 'CrysAlis Pro (Agilent Technologies (2011))'
_computing_data_collection 'CrysAlis Pro (Agilent Technologies (2011))'
_computing_data_reduction 'CrysAlis Pro (Agilent Technologies (2011))'
_computing_molecular_graphics 'Mercury (MacRae et al., 2009)'
_computing_publication_material 'SHELXL-2013 (Sheldrick, 2013)'
_computing_structure_refinement 'SHELXL-2013 (Sheldrick, 2013)'
_computing_structure_solution 'SIR92 (Altomare et al., 1993)'
_diffrn_ambient_temperature 120(1)
_diffrn_detector 'CCD plate'
_diffrn_detector_area_resol_mean 16.1544
_diffrn_detector_type Eos
_diffrn_measured_fraction_theta_full 0.999
_diffrn_measured_fraction_theta_max 0.837
_diffrn_measurement_device 'four-circle diffractometer'
_diffrn_measurement_device_type 'Xcalibur, Eos'
_diffrn_measurement_method \w-scan
_diffrn_radiation_monochromator graphite
_diffrn_radiation_type 'Mo K\a'
_diffrn_radiation_wavelength 0.71073
_diffrn_reflns_av_R_equivalents 0.0199
_diffrn_reflns_av_unetI/netI 0.0335
_diffrn_reflns_Laue_measured_fraction_full 0.999
_diffrn_reflns_Laue_measured_fraction_max 0.837
_diffrn_reflns_limit_h_max 9
_diffrn_reflns_limit_h_min -10
_diffrn_reflns_limit_k_max 13
_diffrn_reflns_limit_k_min -13
_diffrn_reflns_limit_l_max 16
_diffrn_reflns_limit_l_min -15
_diffrn_reflns_number 7077
_diffrn_reflns_point_group_measured_fraction_full 0.999
_diffrn_reflns_point_group_measured_fraction_max 0.837
_diffrn_reflns_theta_full 25.000
_diffrn_reflns_theta_max 28.219
_diffrn_reflns_theta_min 2.801
_exptl_absorpt_coefficient_mu 2.975
_exptl_absorpt_correction_T_max 1.00000
_exptl_absorpt_correction_T_min 0.68040
_exptl_absorpt_correction_type multi-scan
_exptl_absorpt_process_details
;
CrysAlisPro, Agilent Technologies,
Version 1.171.37.35 (release 13-08-2014 CrysAlis171 .NET)
(compiled Aug 13 2014,18:06:01)
Empirical absorption correction using spherical harmonics,
 implemented in SCALE3 ABSPACK scaling algorithm.
;
_exptl_crystal_colour colourless
_exptl_crystal_density_diffrn 1.973
_exptl_crystal_description plate
_exptl_crystal_F_000 594
_exptl_crystal_size_max 0.15
_exptl_crystal_size_mid 0.12
_exptl_crystal_size_min 0.04
_refine_diff_density_max 0.619
_refine_diff_density_min -0.497
_refine_diff_density_rms 0.095
_refine_ls_extinction_method none
_refine_ls_goodness_of_fit_ref 1.042
_refine_ls_hydrogen_treatment mixed
_refine_ls_matrix_type full
_refine_ls_number_parameters 304
_refine_ls_number_reflns 4169
_refine_ls_number_restraints 0
_refine_ls_restrained_S_all 1.042
_refine_ls_R_factor_all 0.0239
_refine_ls_R_factor_gt 0.0207
_refine_ls_shift/su_max 0.001
_refine_ls_shift/su_mean 0.000
_refine_ls_structure_factor_coef Fsqd
_refine_ls_weighting_details 'w=1/[\s^2^(Fo^2^)+(0.0195P)^2^+0.3697P] where P=(Fo^2^+2Fc^2^)/3'
_refine_ls_weighting_scheme calc
_refine_ls_wR_factor_gt 0.0451
_refine_ls_wR_factor_ref 0.0462
_reflns_Friedel_coverage 0.000
_reflns_number_gt 3879
_reflns_number_total 4169
_reflns_threshold_expression 'I > 2\s(I)'
_cod_data_source_file d4ce00450g2.cif
_cod_data_source_block 15
_cod_depositor_comments 'Adding full bibliography for 7248946--7248974.cif.'
_cod_database_code 7248961
_shelx_shelxl_version_number 2014/7
_shelx_space_group_comment
;
The symmetry employed for this shelxl refinement is uniquely defined
by the following loop, which should always be used as a source of
symmetry information in preference to the above space-group names.
They are only intended as comments.
;

loop_
_space_group_symop_operation_xyz
'x, y, z'
'-x, -y, -z'

loop_
_atom_site_label
_atom_site_type_symbol
_atom_site_fract_x
_atom_site_fract_y
_atom_site_fract_z
_atom_site_U_iso_or_equiv
_atom_site_adp_type
_atom_site_occupancy
_atom_site_site_symmetry_order
_atom_site_calc_flag
_atom_site_refinement_flags_posn
_atom_site_refinement_flags_adp
_atom_site_refinement_flags_occupancy
_atom_site_disorder_assembly
_atom_site_disorder_group
Sm1 Sm 0.30021(2) 0.77288(2) 0.28739(2) 0.00973(5) Uani 1 1 d . . . . .
N1A N 0.0447(3) 0.6962(2) 0.37892(17) 0.0114(4) Uani 1 1 d . . . . .
C2A C -0.0194(3) 0.7843(3) 0.4410(2) 0.0156(6) Uani 1 1 d . . . . .
H2A H 0.0351 0.8744 0.4507 0.019 Uiso 1 1 calc R U . . .
C3A C -0.1580(3) 0.7520(3) 0.4910(2) 0.0181(6) Uani 1 1 d . . . . .
H3A H -0.1988 0.8176 0.5336 0.022 Uiso 1 1 calc R U . . .
C4A C -0.2367(3) 0.6199(3) 0.4772(2) 0.0175(6) Uani 1 1 d . . . . .
H4A H -0.3316 0.5934 0.5119 0.021 Uiso 1 1 calc R U . . .
C5A C -0.1768(3) 0.5283(3) 0.4134(2) 0.0148(5) Uani 1 1 d . . . . .
H5A H -0.2301 0.4378 0.4030 0.018 Uiso 1 1 calc R U . . .
C6A C -0.0362(3) 0.5695(2) 0.3638(2) 0.0118(5) Uani 1 1 d . . . . .
N7A N 0.0272(3) 0.4799(2) 0.29694(18) 0.0130(5) Uani 1 1 d . . . . .
C71A C -0.0556(3) 0.3417(2) 0.2669(2) 0.0169(6) Uani 1 1 d . . . . .
H71C H -0.0454 0.3113 0.1906 0.025 Uiso 1 1 calc R U . . .
H71B H -0.1754 0.3319 0.2737 0.025 Uiso 1 1 calc R U . . .
H71A H -0.0017 0.2889 0.3164 0.025 Uiso 1 1 calc R U . . .
N8A N 0.1806(3) 0.5241(2) 0.26833(17) 0.0110(4) Uani 1 1 d . . . . .
C9A C 0.2637(3) 0.4428(3) 0.2252(2) 0.0132(5) Uani 1 1 d . . . . .
H9A H 0.2221 0.3503 0.2128 0.016 Uiso 1 1 calc R U . . .
C10A C 0.4236(3) 0.5009(3) 0.1970(2) 0.0126(5) Uani 1 1 d . . . . .
N11A N 0.5222(3) 0.4346(2) 0.14134(17) 0.0131(5) Uani 1 1 d . . . . .
C11A C 0.4873(4) 0.2935(3) 0.1002(2) 0.0196(6) Uani 1 1 d . . . . .
H11C H 0.5002 0.2440 0.1625 0.029 Uiso 1 1 calc R U . . .
H11B H 0.5669 0.2750 0.0507 0.029 Uiso 1 1 calc R U . . .
H11A H 0.3715 0.2668 0.0598 0.029 Uiso 1 1 calc R U . . .
C12A C 0.6601(3) 0.5260(3) 0.1290(2) 0.0154(6) Uani 1 1 d . . . . .
H12A H 0.7513 0.5096 0.0928 0.018 Uiso 1 1 calc R U . . .
C13A C 0.6404(3) 0.6443(3) 0.1785(2) 0.0156(6) Uani 1 1 d . . . . .
H13A H 0.7174 0.7256 0.1830 0.019 Uiso 1 1 calc R U . . .
N14A N 0.4932(3) 0.6290(2) 0.22104(17) 0.0129(5) Uani 1 1 d . . . . .
N1B N 0.2255(3) 1.0230(2) 0.2221(2) 0.0202(5) Uani 1 1 d . . . . .
O11B O 0.1908(3) 0.98204(18) 0.31086(17) 0.0235(5) Uani 1 1 d . . . . .
O12B O 0.3142(2) 0.96051(18) 0.16838(16) 0.0199(4) Uani 1 1 d . . . . .
O13B O 0.1708(3) 1.1160(2) 0.1898(2) 0.0343(5) Uani 1 1 d . . . . .
N1C N 0.0704(3) 0.6970(2) 0.07199(18) 0.0194(5) Uani 1 1 d . . . . .
O11C O 0.0260(2) 0.7469(2) 0.15888(15) 0.0200(4) Uani 1 1 d . . . . .
O12C O 0.2227(2) 0.68360(18) 0.07974(15) 0.0178(4) Uani 1 1 d . . . . .
O13C O -0.0295(3) 0.6629(3) -0.01463(17) 0.0401(6) Uani 1 1 d . . . . .
N1D N 0.4122(3) 0.7770(2) 0.52805(18) 0.0160(5) Uani 1 1 d . . . . .
O11D O 0.3657(2) 0.87739(17) 0.49203(15) 0.0165(4) Uani 1 1 d . . . . .
O12D O 0.4064(2) 0.67870(17) 0.45673(15) 0.0159(4) Uani 1 1 d . . . . .
O13D O 0.4601(3) 0.7770(2) 0.62658(16) 0.0293(5) Uani 1 1 d . . . . .
O1E O 0.5794(3) 0.9108(2) 0.33678(19) 0.0173(4) Uani 1 1 d . . . . .
H2E H 0.640(4) 0.940(3) 0.295(3) 0.024(9) Uiso 1 1 d . . . . .
H1E H 0.593(4) 0.964(3) 0.384(3) 0.019(9) Uiso 1 1 d . . . . .
O1F O 0.8043(3) 1.0042(3) 0.2119(2) 0.0435(7) Uani 1 1 d . . . . .
H1F H 0.925(10) 1.023(8) 0.243(7) 0.21(4) Uiso 1 1 d . . . . .
C1F C 0.7682(5) 1.0049(4) 0.0954(3) 0.0449(10) Uani 1 1 d . . . . .
H1F3 H 0.8239 1.0895 0.0776 0.067 Uiso 1 1 calc R U . . .
H1F2 H 0.6458 0.9927 0.0721 0.067 Uiso 1 1 calc R U . . .
H1F1 H 0.8102 0.9332 0.0567 0.067 Uiso 1 1 calc R U . . .

loop_
_atom_site_aniso_label
_atom_site_aniso_U_11
_atom_site_aniso_U_22
_atom_site_aniso_U_33
_atom_site_aniso_U_23
_atom_site_aniso_U_13
_atom_site_aniso_U_12
Sm1 0.00955(7) 0.00829(7) 0.01115(7) 0.00044(5) 0.00284(5) 0.00098(5)
N1A 0.0111(10) 0.0115(11) 0.0120(10) 0.0027(9) 0.0019(9) 0.0027(9)
C2A 0.0151(13) 0.0174(14) 0.0141(13) 0.0013(11) 0.0019(11) 0.0036(11)
C3A 0.0178(14) 0.0228(15) 0.0170(14) 0.0043(12) 0.0058(11) 0.0095(12)
C4A 0.0125(13) 0.0264(15) 0.0167(13) 0.0094(12) 0.0068(11) 0.0045(11)
C5A 0.0117(13) 0.0166(13) 0.0168(13) 0.0077(11) 0.0036(11) 0.0004(11)
C6A 0.0100(12) 0.0151(13) 0.0098(12) 0.0019(10) -0.0001(10) 0.0025(10)
N7A 0.0103(11) 0.0106(11) 0.0169(11) 0.0000(9) 0.0038(9) -0.0015(9)
C71A 0.0177(14) 0.0123(13) 0.0178(14) 0.0003(11) 0.0033(11) -0.0032(11)
N8A 0.0099(10) 0.0119(11) 0.0101(10) 0.0011(9) 0.0022(8) -0.0008(9)
C9A 0.0141(13) 0.0107(12) 0.0127(13) -0.0008(10) 0.0001(10) 0.0004(10)
C10A 0.0143(13) 0.0136(13) 0.0101(12) 0.0007(10) 0.0012(10) 0.0045(10)
N11A 0.0160(11) 0.0122(11) 0.0126(11) 0.0012(9) 0.0032(9) 0.0062(9)
C11A 0.0258(15) 0.0129(13) 0.0215(14) -0.0008(11) 0.0069(12) 0.0068(12)
C12A 0.0132(13) 0.0195(14) 0.0150(13) 0.0040(11) 0.0054(11) 0.0040(11)
C13A 0.0126(13) 0.0187(14) 0.0168(13) 0.0060(11) 0.0049(11) 0.0020(11)
N14A 0.0115(11) 0.0114(11) 0.0150(11) 0.0006(9) 0.0025(9) 0.0010(9)
N1B 0.0196(12) 0.0114(11) 0.0283(13) 0.0031(10) 0.0021(11) 0.0008(10)
O11B 0.0316(12) 0.0148(10) 0.0288(11) 0.0047(9) 0.0159(10) 0.0071(9)
O12B 0.0221(11) 0.0170(10) 0.0227(10) 0.0057(8) 0.0078(9) 0.0042(8)
O13B 0.0390(14) 0.0166(11) 0.0517(15) 0.0129(11) 0.0055(11) 0.0137(10)
N1C 0.0179(12) 0.0238(13) 0.0141(12) 0.0064(10) 0.0007(10) -0.0025(10)
O11C 0.0157(10) 0.0296(11) 0.0156(10) 0.0033(9) 0.0058(8) 0.0049(8)
O12C 0.0196(10) 0.0196(10) 0.0155(9) 0.0022(8) 0.0055(8) 0.0058(8)
O13C 0.0282(12) 0.0694(18) 0.0143(11) 0.0038(11) -0.0064(9) -0.0032(12)
N1D 0.0150(11) 0.0163(12) 0.0138(11) 0.0015(10) 0.0025(9) -0.0039(9)
O11D 0.0199(10) 0.0121(9) 0.0154(9) -0.0002(8) 0.0029(8) -0.0006(8)
O12D 0.0176(10) 0.0126(9) 0.0156(9) -0.0011(8) 0.0016(8) 0.0013(8)
O13D 0.0408(13) 0.0291(12) 0.0119(10) 0.0040(9) -0.0027(9) -0.0043(10)
O1E 0.0170(10) 0.0144(10) 0.0176(11) -0.0028(9) 0.0054(9) -0.0029(8)
O1F 0.0311(14) 0.0556(17) 0.0389(14) -0.0014(13) 0.0167(12) -0.0073(12)
C1F 0.056(3) 0.033(2) 0.039(2) -0.0030(17) 0.0158(19) -0.0088(18)

loop_
_atom_type_symbol
_atom_type_description
_atom_type_scat_dispersion_real
_atom_type_scat_dispersion_imag
_atom_type_scat_source
C C 0.0033 0.0016 'International Tables Vol C Tables 4.2.6.8 and 6.1.1.4'
H H 0.0000 0.0000 'International Tables Vol C Tables 4.2.6.8 and 6.1.1.4'
N N 0.0061 0.0033 'International Tables Vol C Tables 4.2.6.8 and 6.1.1.4'
O O 0.0106 0.0060 'International Tables Vol C Tables 4.2.6.8 and 6.1.1.4'
Sm Sm -0.1638 3.4418 'International Tables Vol C Tables 4.2.6.8 and 6.1.1.4'

loop_
_geom_angle_atom_site_label_1
_geom_angle_atom_site_label_2
_geom_angle_atom_site_label_3
_geom_angle
_geom_angle_site_symmetry_1
_geom_angle_site_symmetry_3
_geom_angle_publ_flag
O1E Sm1 O11B 86.24(7) . . ?
O1E Sm1 O11C 141.98(7) . . ?
O11B Sm1 O11C 70.59(7) . . ?
O1E Sm1 N14A 75.68(7) . . ?
O11B Sm1 N14A 154.49(7) . . ?
O11C Sm1 N14A 113.82(6) . . ?
O1E Sm1 O12D 80.61(7) . . ?
O11B Sm1 O12D 119.15(6) . . ?
O11C Sm1 O12D 136.87(6) . . ?
N14A Sm1 O12D 75.95(6) . . ?
O1E Sm1 N1A 138.77(7) . . ?
O11B Sm1 N1A 80.10(7) . . ?
O11C Sm1 N1A 67.72(6) . . ?
N14A Sm1 N1A 125.27(7) . . ?
O12D Sm1 N1A 72.83(6) . . ?
O1E Sm1 N8A 134.93(7) . . ?
O11B Sm1 N8A 137.30(7) . . ?
O11C Sm1 N8A 77.59(7) . . ?
N14A Sm1 N8A 65.61(7) . . ?
O12D Sm1 N8A 68.68(6) . . ?
N1A Sm1 N8A 61.56(7) . . ?
O1E Sm1 O12C 112.97(7) . . ?
O11B Sm1 O12C 105.48(6) . . ?
O11C Sm1 O12C 50.08(6) . . ?
N14A Sm1 O12C 66.78(6) . . ?
O12D Sm1 O12C 134.36(6) . . ?
N1A Sm1 O12C 108.15(6) . . ?
N8A Sm1 O12C 72.41(6) . . ?
O1E Sm1 O12B 72.19(7) . . ?
O11B Sm1 O12B 50.23(6) . . ?
O11C Sm1 O12B 69.82(6) . . ?
N14A Sm1 O12B 106.16(7) . . ?
O12D Sm1 O12B 150.94(6) . . ?
N1A Sm1 O12B 122.71(6) . . ?
N8A Sm1 O12B 139.34(6) . . ?
O12C Sm1 O12B 68.19(6) . . ?
O1E Sm1 O11D 67.47(7) . . ?
O11B Sm1 O11D 69.95(6) . . ?
O11C Sm1 O11D 126.61(6) . . ?
N14A Sm1 O11D 117.39(7) . . ?
O12D Sm1 O11D 50.08(6) . . ?
N1A Sm1 O11D 71.30(6) . . ?
N8A Sm1 O11D 110.69(6) . . ?
O12C Sm1 O11D 175.43(6) . . ?
O12B Sm1 O11D 108.11(6) . . ?
O1E Sm1 N1B 80.23(7) . . ?
O11B Sm1 N1B 25.24(6) . . ?
O11C Sm1 N1B 65.87(6) . . ?
N14A Sm1 N1B 131.16(7) . . ?
O12D Sm1 N1B 140.30(6) . . ?
N1A Sm1 N1B 100.65(7) . . ?
N8A Sm1 N1B 143.40(7) . . ?
O12C Sm1 N1B 85.24(6) . . ?
O12B Sm1 N1B 25.17(6) . . ?
O11D Sm1 N1B 90.40(6) . . ?
O1E Sm1 N1C 131.00(7) . . ?
O11B Sm1 N1C 88.21(7) . . ?
O11C Sm1 N1C 24.95(6) . . ?
N14A Sm1 N1C 90.23(7) . . ?
O12D Sm1 N1C 141.58(6) . . ?
N1A Sm1 N1C 87.50(6) . . ?
N8A Sm1 N1C 72.94(7) . . ?
O12C Sm1 N1C 25.14(6) . . ?
O12B Sm1 N1C 67.20(6) . . ?
O11D Sm1 N1C 151.51(7) . . ?
N1B Sm1 N1C 74.66(6) . . ?
C6A N1A C2A 117.2(2) . . ?
C6A N1A Sm1 122.28(16) . . ?
C2A N1A Sm1 120.47(16) . . ?
N1A C2A C3A 124.3(3) . . ?
N1A C2A H2A 117.9 . . ?
C3A C2A H2A 117.9 . . ?
C2A C3A C4A 117.6(2) . . ?
C2A C3A H3A 121.2 . . ?
C4A C3A H3A 121.2 . . ?
C5A C4A C3A 119.7(2) . . ?
C5A C4A H4A 120.1 . . ?
C3A C4A H4A 120.1 . . ?
C4A C5A C6A 119.1(2) . . ?
C4A C5A H5A 120.4 . . ?
C6A C5A H5A 120.4 . . ?
N1A C6A N7A 116.9(2) . . ?
N1A C6A C5A 122.0(2) . . ?
N7A C6A C5A 121.0(2) . . ?
N8A N7A C6A 116.74(19) . . ?
N8A N7A C71A 120.4(2) . . ?
C6A N7A C71A 122.6(2) . . ?
N7A C71A H71C 109.5 . . ?
N7A C71A H71B 109.5 . . ?
H71C C71A H71B 109.5 . . ?
N7A C71A H71A 109.5 . . ?
H71C C71A H71A 109.5 . . ?
H71B C71A H71A 109.5 . . ?
C9A N8A N7A 120.9(2) . . ?
C9A N8A Sm1 118.72(16) . . ?
N7A N8A Sm1 120.28(15) . . ?
N8A C9A C10A 116.0(2) . . ?
N8A C9A H9A 122.0 . . ?
C10A C9A H9A 122.0 . . ?
N14A C10A N11A 110.7(2) . . ?
N14A C10A C9A 124.0(2) . . ?
N11A C10A C9A 125.3(2) . . ?
C10A N11A C12A 106.9(2) . . ?
C10A N11A C11A 126.7(2) . . ?
C12A N11A C11A 126.4(2) . . ?
N11A C11A H11C 109.5 . . ?
N11A C11A H11B 109.5 . . ?
H11C C11A H11B 109.5 . . ?
N11A C11A H11A 109.5 . . ?
H11C C11A H11A 109.5 . . ?
H11B C11A H11A 109.5 . . ?
C13A C12A N11A 106.5(2) . . ?
C13A C12A H12A 126.7 . . ?
N11A C12A H12A 126.7 . . ?
C12A C13A N14A 109.8(2) . . ?
C12A C13A H13A 125.1 . . ?
N14A C13A H13A 125.1 . . ?
C10A N14A C13A 106.0(2) . . ?
C10A N14A Sm1 114.62(16) . . ?
C13A N14A Sm1 137.49(17) . . ?
O13B N1B O12B 122.3(3) . . ?
O13B N1B O11B 121.1(2) . . ?
O12B N1B O11B 116.6(2) . . ?
O13B N1B Sm1 170.54(19) . . ?
O12B N1B Sm1 60.32(13) . . ?
O11B N1B Sm1 56.92(13) . . ?
N1B O11B Sm1 97.84(15) . . ?
N1B O12B Sm1 94.51(15) . . ?
O13C N1C O11C 121.5(2) . . ?
O13C N1C O12C 122.0(2) . . ?
O11C N1C O12C 116.4(2) . . ?
O13C N1C Sm1 177.29(19) . . ?
O11C N1C Sm1 56.66(12) . . ?
O12C N1C Sm1 59.82(12) . . ?
N1C O11C Sm1 98.39(15) . . ?
N1C O12C Sm1 95.04(14) . . ?
O13D N1D O12D 122.0(2) . . ?
O13D N1D O11D 121.6(2) . . ?
O12D N1D O11D 116.4(2) . . ?
O13D N1D Sm1 178.8(2) . . ?
O12D N1D Sm1 56.95(12) . . ?
O11D N1D Sm1 59.42(12) . . ?
N1D O11D Sm1 95.23(13) . . ?
N1D O12D Sm1 98.32(15) . . ?
Sm1 O1E H2E 127(2) . . ?
Sm1 O1E H1E 117(2) . . ?
H2E O1E H1E 105(3) . . ?
C1F O1F H1F 114(5) . . ?
O1F C1F H1F3 109.5 . . ?
O1F C1F H1F2 109.5 . . ?
H1F3 C1F H1F2 109.5 . . ?
O1F C1F H1F1 109.5 . . ?
H1F3 C1F H1F1 109.5 . . ?
H1F2 C1F H1F1 109.5 . . ?

loop_
_geom_bond_atom_site_label_1
_geom_bond_atom_site_label_2
_geom_bond_distance
_geom_bond_site_symmetry_2
_geom_bond_publ_flag
Sm1 O1E 2.4184(19) . ?
Sm1 O11B 2.5017(19) . ?
Sm1 O11C 2.5069(19) . ?
Sm1 N14A 2.515(2) . ?
Sm1 O12D 2.5258(19) . ?
Sm1 N1A 2.555(2) . ?
Sm1 N8A 2.572(2) . ?
Sm1 O12C 2.5761(18) . ?
Sm1 O12B 2.578(2) . ?
Sm1 O11D 2.5778(17) . ?
Sm1 N1B 2.958(2) . ?
Sm1 N1C 2.969(2) . ?
N1A C6A 1.345(3) . ?
N1A C2A 1.351(3) . ?
C2A C3A 1.371(4) . ?
C2A H2A 0.9500 . ?
C3A C4A 1.390(4) . ?
C3A H3A 0.9500 . ?
C4A C5A 1.368(4) . ?
C4A H4A 0.9500 . ?
C5A C6A 1.399(4) . ?
C5A H5A 0.9500 . ?
C6A N7A 1.392(3) . ?
N7A N8A 1.362(3) . ?
N7A C71A 1.458(3) . ?
C71A H71C 0.9800 . ?
C71A H71B 0.9800 . ?
C71A H71A 0.9800 . ?
N8A C9A 1.290(3) . ?
C9A C10A 1.442(4) . ?
C9A H9A 0.9500 . ?
C10A N14A 1.334(3) . ?
C10A N11A 1.357(3) . ?
N11A C12A 1.375(3) . ?
N11A C11A 1.463(3) . ?
C11A H11C 0.9800 . ?
C11A H11B 0.9800 . ?
C11A H11A 0.9800 . ?
C12A C13A 1.359(4) . ?
C12A H12A 0.9500 . ?
C13A N14A 1.367(3) . ?
C13A H13A 0.9500 . ?
N1B O13B 1.223(3) . ?
N1B O12B 1.262(3) . ?
N1B O11B 1.273(3) . ?
N1C O13C 1.225(3) . ?
N1C O11C 1.266(3) . ?
N1C O12C 1.266(3) . ?
N1D O13D 1.226(3) . ?
N1D O12D 1.261(3) . ?
N1D O11D 1.282(3) . ?
O1E H2E 0.81(4) . ?
O1E H1E 0.74(3) . ?
O1F C1F 1.431(4) . ?
O1F H1F 0.98(8) . ?
C1F H1F3 0.9800 . ?
C1F H1F2 0.9800 . ?
C1F H1F1 0.9800 . ?
